data_7214346
loop_
_publ_author_name
'Hawes, Chris S.'
'Batten, Stuart R.'
'Turner, David R.'

_publ_section_title
;
 Self-assembly of discrete and polymeric metallosupramolecular
 architectures from cyclen-derived ligands
;
_journal_issue 18
_journal_name_full CrystEngComm
_journal_page_first 3737
_journal_paper_doi 10.1039/c3ce42141d
_journal_volume 16
_journal_year 2014
_chemical_formula_moiety '2(C40 H44 Cl N4 Ni O8), Cl4 Ni'
_chemical_formula_sum 'C80 H88 Cl6 N8 Ni3 O16'
_chemical_formula_weight 1806.41
_chemical_name_systematic
;
 ?
;
_space_group_crystal_system tetragonal
_space_group_IT_number 88
_space_group_name_Hall '-I 4ad'
_space_group_name_H-M_alt 'I 41/a'
_symmetry_space_group_name_Hall '-I 4ad'
_symmetry_space_group_name_H-M 'I 41/a :2'
_atom_sites_solution_hydrogens geom
_atom_sites_solution_primary direct
_atom_sites_solution_secondary difmap
_audit_creation_date 2013-07-27
_audit_creation_method
;
  Olex2 1.2
  (compiled Apr 23 2013 17:59:47, GUI svn.r4466)
;
_cell_angle_alpha 90.00
_cell_angle_beta 90.00
_cell_angle_gamma 90.00
_cell_formula_units_Z 4
_cell_length_a 16.298(2)
_cell_length_b 16.298(2)
_cell_length_c 30.945(6)
_cell_measurement_temperature 100(2)
_cell_volume 8220(2)
_computing_cell_refinement 'XDS (Kabsch, 1993)'
_computing_data_collection 'BluIce (McPhillips, 2002)'
_computing_data_reduction 'XDS (Kabsch, 1993)'
_computing_molecular_graphics
;
O. V. Dolomanov, L. J. Bourhis, R. J. Gildea, J. A. K. Howard and H. Puschmann,
OLEX2: a complete structure solution, refinement and analysis program.
J. Appl. Cryst. (2009). 42, 339-341.
;
_computing_publication_material
;
O. V. Dolomanov, L. J. Bourhis, R. J. Gildea, J. A. K. Howard and H. Puschmann,
OLEX2: a complete structure solution, refinement and analysis program.
J. Appl. Cryst. (2009). 42, 339-341.
;
_computing_structure_refinement 'SHELXL-97 (Sheldrick, 1997)'
_computing_structure_solution 'SHELXS-97 (Sheldrick, 1997)'
_diffrn_ambient_temperature 100
_diffrn_measured_fraction_theta_full 0.998
_diffrn_measured_fraction_theta_max 0.998
_diffrn_measurement_device_type 'ADSC Quantum 210r'
_diffrn_measurement_method 'Phi Scan'
_diffrn_radiation_monochromator 'Silicon Double Crystal'
_diffrn_radiation_type Synchrotron
_diffrn_radiation_wavelength 0.71080
_diffrn_reflns_av_R_equivalents 0.0549
_diffrn_reflns_av_unetI/netI 0.0197
_diffrn_reflns_limit_h_max 21
_diffrn_reflns_limit_h_min -21
_diffrn_reflns_limit_k_max 21
_diffrn_reflns_limit_k_min -21
_diffrn_reflns_limit_l_max 40
_diffrn_reflns_limit_l_min -40
_diffrn_reflns_number 69812
_diffrn_reflns_theta_full 28.00
_diffrn_reflns_theta_max 28.00
_diffrn_reflns_theta_min 1.41
_diffrn_source 'Australian Synchrotron'
_diffrn_standards_number 0
_exptl_absorpt_coefficient_mu 0.946
_exptl_absorpt_correction_type multi-scan
_exptl_absorpt_process_details 'Multi-scan absorption correction within XDS suite'
_exptl_crystal_colour green
_exptl_crystal_density_diffrn 1.460
_exptl_crystal_density_method 'not measured'
_exptl_crystal_description block
_exptl_crystal_F_000 3752
_exptl_crystal_size_max 0.05
_exptl_crystal_size_mid 0.04
_exptl_crystal_size_min 0.04
_refine_diff_density_max 2.201
_refine_diff_density_min -1.620
_refine_diff_density_rms 0.121
_refine_ls_extinction_method none
_refine_ls_goodness_of_fit_ref 1.110
_refine_ls_hydrogen_treatment mixed
_refine_ls_matrix_type full
_refine_ls_number_parameters 262
_refine_ls_number_reflns 4959
_refine_ls_number_restraints 2
_refine_ls_restrained_S_all 1.110
_refine_ls_R_factor_all 0.0730
_refine_ls_R_factor_gt 0.0651
_refine_ls_shift/su_max 0.021
_refine_ls_shift/su_mean 0.003
_refine_ls_structure_factor_coef Fsqd
_refine_ls_weighting_details 'calc w=1/[\s^2^(Fo^2^)+(0.1002P)^2^+27.8654P] where P=(Fo^2^+2Fc^2^)/3'
_refine_ls_weighting_scheme calc
_refine_ls_wR_factor_gt 0.1798
_refine_ls_wR_factor_ref 0.1867
_reflns_number_gt 4394
_reflns_number_total 4959
_reflns_threshold_expression >2sigma(I)
_cod_data_source_file c3ce42141d.txt
_cod_data_source_block 2
_cod_depositor_comments
;
The following automatic conversions were performed:

'_exptl_absorpt_correction_type' value 'Multi-Scan' changed to
'multi-scan' according to
/usr/data/users/saulius/crontab/automatic-downloads/rss-feeds/RSC/lib/dictionaries/cif_core.dic
dictionary named 'cif_core.dic' version 2.4.2 from 2011-04-26.

Automatic conversion script
Id: cif_fix_values 2281 2013-09-26 08:29:07Z andrius 
;
_cod_database_code 7214346
_olex2_refinement_description
;
1. Fixed Uiso
 At 1.2 times of:
  All C(H) groups, {H21A,H21B} of C21, {H10A,H10B} of C10, {H11A,H11B} of C11,
   {H6A,H6B} of C6, {H9A,H9B} of C9, {H7A,H7B} of C7
 At 1.5 times of:
  {H20,H30} of C13
2. Restrained distances
 H20-O20
 0.84 with sigma of 0.02
 H30-O30
 0.84 with sigma of 0.02
3.a Secondary CH2 refined with riding coordinates:
 C21(H21A,H21B), C11(H11A,H11B), C9(H9A,H9B), C10(H10A,H10B), C6(H6A,H6B),
 C7(H7A,H7B)
3.b Aromatic/amide H refined with riding coordinates:
 C16(H16), C23(H23), C17(H17), C14(H14), C24(H24), C26(H26), C27(H27), C13(H13)
;

loop_
_space_group_symop_id
_space_group_symop_operation_xyz
1 'x, y, z'
2 '-y+3/4, x+1/4, z+1/4'
3 '-x, -y+1/2, z'
4 'y+1/4, -x+1/4, z+1/4'
5 'x+1/2, y+1/2, z+1/2'
6 '-y+5/4, x+3/4, z+3/4'
7 '-x+1/2, -y+1, z+1/2'
8 'y+3/4, -x+3/4, z+3/4'
9 '-x, -y, -z'
10 'y-3/4, -x-1/4, -z-1/4'
11 'x, y-1/2, -z'
12 '-y-1/4, x-1/4, -z-1/4'
13 '-x+1/2, -y+1/2, -z+1/2'
14 'y-1/4, -x+1/4, -z+1/4'
15 'x+1/2, y, -z+1/2'
16 '-y+1/4, x+1/4, -z+1/4'

loop_
_atom_site_label
_atom_site_type_symbol
_atom_site_fract_x
_atom_site_fract_y
_atom_site_fract_z
_atom_site_U_iso_or_equiv
_atom_site_adp_type
_atom_site_occupancy
_atom_site_symmetry_multiplicity
_atom_site_calc_flag
_atom_site_refinement_flags
Ni1 Ni 0.5000 0.2500 0.078831(17) 0.02423(17) Uani 1 2 d S
Cl3 Cl 0.5000 0.2500 0.15085(3) 0.0280(2) Uani 1 2 d S
N8 N 0.60220(16) 0.31959(16) 0.06089(8) 0.0245(5) Uani 1 1 d .
O19 O 0.10323(16) 0.64440(17) 0.02128(8) 0.0355(5) Uani 1 1 d .
C21 C 0.6387(2) 0.3693(2) 0.09689(10) 0.0279(6) Uani 1 1 d .
H21A H 0.6562 0.3315 0.1202 0.033 Uiso 1 1 calc R
H21B H 0.5956 0.4055 0.1089 0.033 Uiso 1 1 calc R
C12 C 0.3245(2) 0.4612(2) 0.08142(10) 0.0280(6) Uani 1 1 d .
N5 N 0.43011(16) 0.35338(16) 0.06058(8) 0.0256(5) Uani 1 1 d .
C11 C 0.3796(2) 0.3916(2) 0.09578(10) 0.0289(6) Uani 1 1 d .
H11A H 0.4171 0.4124 0.1184 0.035 Uiso 1 1 calc R
H11B H 0.3451 0.3484 0.1090 0.035 Uiso 1 1 calc R
O29 O 0.89515(18) 0.64107(18) 0.02165(10) 0.0447(7) Uani 1 1 d .
C22 C 0.7112(2) 0.4215(2) 0.08404(10) 0.0295(7) Uani 1 1 d .
C9 C 0.66360(19) 0.2614(2) 0.04253(10) 0.0273(6) Uani 1 1 d .
H9A H 0.7040 0.2463 0.0651 0.033 Uiso 1 1 calc R
H9B H 0.6935 0.2882 0.0185 0.033 Uiso 1 1 calc R
O20 O 0.19971(16) 0.73141(16) 0.04416(11) 0.0433(7) Uani 1 1 d D
C10 C 0.6207(2) 0.1848(2) 0.02608(10) 0.0274(6) Uani 1 1 d .
H10A H 0.5853 0.1993 0.0012 0.033 Uiso 1 1 calc R
H10B H 0.6622 0.1448 0.0160 0.033 Uiso 1 1 calc R
O30 O 0.98121(17) 0.54783(18) 0.04822(11) 0.0476(7) Uani 1 1 d D
C16 C 0.3020(2) 0.6068(2) 0.07102(11) 0.0302(7) Uani 1 1 d .
H16 H 0.3210 0.6618 0.0733 0.036 Uiso 1 1 calc R
C23 C 0.6976(2) 0.5019(2) 0.06931(12) 0.0360(7) Uani 1 1 d .
H23 H 0.6431 0.5223 0.0682 0.043 Uiso 1 1 calc R
C6 C 0.4884(2) 0.41377(19) 0.04155(11) 0.0283(6) Uani 1 1 d .
H6A H 0.5027 0.4555 0.0635 0.034 Uiso 1 1 calc R
H6B H 0.4618 0.4421 0.0170 0.034 Uiso 1 1 calc R
C17 C 0.3518(2) 0.5423(2) 0.08453(11) 0.0299(6) Uani 1 1 d .
H17 H 0.4047 0.5535 0.0960 0.036 Uiso 1 1 calc R
C14 C 0.1962(2) 0.5095(2) 0.05153(11) 0.0306(7) Uani 1 1 d .
H14 H 0.1432 0.4981 0.0402 0.037 Uiso 1 1 calc R
C15 C 0.22428(19) 0.5907(2) 0.05406(10) 0.0277(6) Uani 1 1 d .
C25 C 0.8401(2) 0.5223(2) 0.05726(12) 0.0364(7) Uani 1 1 d .
C7 C 0.56591(19) 0.37151(19) 0.02602(9) 0.0258(6) Uani 1 1 d .
H7A H 0.5529 0.3368 0.0007 0.031 Uiso 1 1 calc R
H7B H 0.6064 0.4133 0.0169 0.031 Uiso 1 1 calc R
C24 C 0.7612(2) 0.5521(2) 0.05643(12) 0.0365(7) Uani 1 1 d .
H24 H 0.7506 0.6066 0.0471 0.044 Uiso 1 1 calc R
C18 C 0.1698(2) 0.6575(2) 0.03844(11) 0.0321(7) Uani 1 1 d .
C28 C 0.9085(2) 0.5763(2) 0.04102(12) 0.0378(8) Uani 1 1 d .
C26 C 0.8567(2) 0.4444(3) 0.07237(12) 0.0387(8) Uani 1 1 d .
H26 H 0.9116 0.4250 0.0737 0.046 Uiso 1 1 calc R
C27 C 0.7916(2) 0.3940(2) 0.08586(13) 0.0386(8) Uani 1 1 d .
H27 H 0.8028 0.3404 0.0964 0.046 Uiso 1 1 calc R
Ni2 Ni 0.5000 0.7500 0.1250 0.0294(2) Uani 1 4 d S
Cl4 Cl 0.40089(6) 0.70720(5) 0.17087(3) 0.0374(2) Uani 1 1 d .
C13 C 0.2455(2) 0.4464(2) 0.06544(11) 0.0306(7) Uani 1 1 d .
H13 H 0.2257 0.3916 0.0642 0.037 Uiso 1 1 calc R
H20 H 0.163(2) 0.762(2) 0.0344(15) 0.046 Uiso 1 1 d D
H30 H 1.016(2) 0.577(2) 0.0348(14) 0.046 Uiso 1 1 d D

loop_
_atom_site_aniso_label
_atom_site_aniso_U_11
_atom_site_aniso_U_22
_atom_site_aniso_U_33
_atom_site_aniso_U_23
_atom_site_aniso_U_13
_atom_site_aniso_U_12
Ni1 0.0287(3) 0.0255(3) 0.0186(3) 0.000 0.000 -0.0026(2)
Cl3 0.0345(5) 0.0313(5) 0.0182(4) 0.000 0.000 -0.0033(4)
N8 0.0288(12) 0.0260(12) 0.0188(11) -0.0001(9) -0.0004(9) -0.0026(10)
O19 0.0325(12) 0.0431(14) 0.0310(12) 0.0002(10) -0.0004(10) 0.0021(10)
C21 0.0336(16) 0.0309(15) 0.0191(13) -0.0038(11) -0.0004(11) -0.0064(13)
C12 0.0320(15) 0.0310(15) 0.0211(14) -0.0005(11) 0.0046(12) -0.0009(12)
N5 0.0287(12) 0.0273(12) 0.0206(12) 0.0027(9) 0.0023(10) -0.0037(10)
C11 0.0357(16) 0.0290(15) 0.0220(14) 0.0012(11) 0.0027(12) -0.0011(13)
O29 0.0413(15) 0.0386(14) 0.0542(17) 0.0015(12) 0.0008(12) -0.0016(11)
C22 0.0290(15) 0.0352(16) 0.0243(15) -0.0081(12) 0.0016(12) -0.0068(12)
C9 0.0275(14) 0.0315(15) 0.0228(14) -0.0013(12) 0.0015(11) -0.0014(12)
O20 0.0304(13) 0.0340(13) 0.0656(19) 0.0071(12) 0.0026(12) 0.0026(10)
C10 0.0308(15) 0.0315(15) 0.0199(14) -0.0014(11) 0.0022(11) -0.0006(12)
O30 0.0330(14) 0.0437(16) 0.066(2) -0.0050(14) 0.0090(13) -0.0034(11)
C16 0.0318(16) 0.0300(15) 0.0289(15) -0.0025(12) 0.0050(12) -0.0029(12)
C23 0.0394(18) 0.0363(18) 0.0322(17) -0.0042(14) -0.0005(14) -0.0073(14)
C6 0.0317(15) 0.0252(14) 0.0281(15) 0.0051(12) 0.0037(12) -0.0040(12)
C17 0.0312(16) 0.0304(15) 0.0281(15) -0.0004(12) 0.0013(12) -0.0014(12)
C14 0.0287(15) 0.0354(16) 0.0277(15) -0.0052(13) 0.0053(12) -0.0015(13)
C15 0.0287(15) 0.0327(16) 0.0218(13) -0.0010(12) 0.0061(11) 0.0029(12)
C25 0.0443(19) 0.0359(18) 0.0291(16) -0.0064(14) 0.0001(14) -0.0012(15)
C7 0.0291(15) 0.0277(14) 0.0207(14) 0.0038(11) 0.0015(11) -0.0035(12)
C24 0.0413(19) 0.0359(17) 0.0322(17) -0.0023(14) -0.0006(14) -0.0044(15)
C18 0.0328(16) 0.0352(17) 0.0283(15) 0.0021(13) 0.0102(13) 0.0024(13)
C28 0.047(2) 0.0338(17) 0.0331(17) -0.0044(14) -0.0017(15) -0.0026(15)
C26 0.0331(17) 0.048(2) 0.0353(18) -0.0080(15) -0.0020(14) 0.0053(15)
C27 0.0377(18) 0.0355(18) 0.043(2) -0.0065(15) -0.0101(15) 0.0025(14)
Ni2 0.0357(3) 0.0357(3) 0.0169(4) 0.000 0.000 0.000
Cl4 0.0479(5) 0.0389(4) 0.0253(4) 0.0031(3) 0.0078(3) -0.0031(4)
C13 0.0319(16) 0.0289(15) 0.0310(16) -0.0043(12) 0.0060(13) -0.0034(12)

loop_
_atom_type_symbol
_atom_type_description
_atom_type_scat_dispersion_real
_atom_type_scat_dispersion_imag
_atom_type_scat_source
C C 0.0033 0.0016 'International Tables Vol C Tables 4.2.6.8 and 6.1.1.4'
H H 0.0000 0.0000 'International Tables Vol C Tables 4.2.6.8 and 6.1.1.4'
Cl Cl 0.1484 0.1585 'International Tables Vol C Tables 4.2.6.8 and 6.1.1.4'
N N 0.0061 0.0033 'International Tables Vol C Tables 4.2.6.8 and 6.1.1.4'
Ni Ni 0.3410 1.1070 'International Tables Vol C Tables 4.2.6.8 and 6.1.1.4'
O O 0.0106 0.0060 'International Tables Vol C Tables 4.2.6.8 and 6.1.1.4'

loop_
_geom_angle_atom_site_label_1
_geom_angle_atom_site_label_2
_geom_angle_atom_site_label_3
_geom_angle
_geom_angle_site_symmetry_1
_geom_angle_site_symmetry_3
N8 Ni1 Cl3 105.40(7) 3_655 .
N8 Ni1 Cl3 105.41(7) . .
N8 Ni1 N8 149.19(14) 3_655 .
N8 Ni1 N5 86.10(10) 3_655 .
N8 Ni1 N5 86.10(10) . 3_655
N8 Ni1 N5 85.75(10) . .
N8 Ni1 N5 85.75(10) 3_655 3_655
N5 Ni1 Cl3 105.52(7) 3_655 .
N5 Ni1 Cl3 105.52(7) . .
N5 Ni1 N5 148.96(14) 3_655 .
C21 N8 Ni1 114.33(19) . .
C9 N8 Ni1 106.93(18) . .
C9 N8 C21 111.1(2) . .
C9 N8 C7 110.5(2) . .
C7 N8 Ni1 100.59(18) . .
C7 N8 C21 112.8(2) . .
N8 C21 H21A 108.6 . .
N8 C21 H21B 108.6 . .
N8 C21 C22 114.8(2) . .
H21A C21 H21B 107.5 . .
C22 C21 H21A 108.6 . .
C22 C21 H21B 108.6 . .
C17 C12 C11 120.0(3) . .
C17 C12 C13 118.7(3) . .
C13 C12 C11 121.3(3) . .
C11 N5 Ni1 115.65(19) . .
C10 N5 Ni1 99.13(19) 3_655 .
C10 N5 C11 112.9(3) 3_655 .
C10 N5 C6 110.4(2) 3_655 .
C6 N5 Ni1 106.81(19) . .
C6 N5 C11 111.3(2) . .
C12 C11 H11A 108.5 . .
C12 C11 H11B 108.5 . .
N5 C11 C12 115.0(3) . .
N5 C11 H11A 108.5 . .
N5 C11 H11B 108.5 . .
H11A C11 H11B 107.5 . .
C23 C22 C21 119.3(3) . .
C27 C22 C21 123.2(3) . .
C27 C22 C23 117.6(3) . .
N8 C9 H9A 109.7 . .
N8 C9 H9B 109.7 . .
N8 C9 C10 110.0(3) . .
H9A C9 H9B 108.2 . .
C10 C9 H9A 109.7 . .
C10 C9 H9B 109.7 . .
C18 O20 H20 104(3) . .
N5 C10 C9 111.1(2) 3_655 .
N5 C10 H10A 109.4 3_655 .
N5 C10 H10B 109.4 3_655 .
C9 C10 H10A 109.4 . .
C9 C10 H10B 109.4 . .
H10A C10 H10B 108.0 . .
C28 O30 H30 109(3) . .
C17 C16 H16 120.0 . .
C17 C16 C15 120.0(3) . .
C15 C16 H16 120.0 . .
C22 C23 H23 119.0 . .
C24 C23 C22 122.0(4) . .
C24 C23 H23 119.0 . .
N5 C6 H6A 109.5 . .
N5 C6 H6B 109.5 . .
N5 C6 C7 110.9(3) . .
H6A C6 H6B 108.1 . .
C7 C6 H6A 109.5 . .
C7 C6 H6B 109.5 . .
C12 C17 H17 119.7 . .
C16 C17 C12 120.6(3) . .
C16 C17 H17 119.7 . .
C15 C14 H14 120.1 . .
C13 C14 H14 120.1 . .
C13 C14 C15 119.8(3) . .
C16 C15 C14 119.6(3) . .
C16 C15 C18 121.8(3) . .
C14 C15 C18 118.5(3) . .
C24 C25 C28 118.6(3) . .
C24 C25 C26 121.0(4) . .
C26 C25 C28 120.5(4) . .
N8 C7 C6 111.0(2) . .
N8 C7 H7A 109.4 . .
N8 C7 H7B 109.4 . .
C6 C7 H7A 109.4 . .
C6 C7 H7B 109.4 . .
H7A C7 H7B 108.0 . .
C23 C24 H24 120.4 . .
C25 C24 C23 119.2(4) . .
C25 C24 H24 120.4 . .
O19 C18 O20 123.1(3) . .
O19 C18 C15 122.9(3) . .
O20 C18 C15 114.0(3) . .
O29 C28 O30 123.6(4) . .
O29 C28 C25 122.2(4) . .
O30 C28 C25 114.2(3) . .
C25 C26 H26 120.3 . .
C25 C26 C27 119.4(4) . .
C27 C26 H26 120.3 . .
C22 C27 C26 120.9(4) . .
C22 C27 H27 119.6 . .
C26 C27 H27 119.6 . .
Cl4 Ni2 Cl4 102.21(5) . 3_665
Cl4 Ni2 Cl4 113.22(3) . 16_655
Cl4 Ni2 Cl4 113.22(3) 3_665 16_655
Cl4 Ni2 Cl4 113.22(3) . 14_565
Cl4 Ni2 Cl4 113.22(3) 3_665 14_565
Cl4 Ni2 Cl4 102.21(5) 16_655 14_565
C12 C13 H13 119.4 . .
C14 C13 C12 121.3(3) . .
C14 C13 H13 119.4 . .

loop_
_geom_bond_atom_site_label_1
_geom_bond_atom_site_label_2
_geom_bond_distance
_geom_bond_site_symmetry_2
Ni1 Cl3 2.2286(12) .
Ni1 N8 2.090(3) 3_655
Ni1 N8 2.090(3) .
Ni1 N5 2.111(3) 3_655
Ni1 N5 2.111(3) .
N8 C21 1.501(4) .
N8 C9 1.491(4) .
N8 C7 1.493(4) .
O19 C18 1.227(4) .
C21 H21A 0.9900 .
C21 H21B 0.9900 .
C21 C22 1.508(4) .
C12 C11 1.514(5) .
C12 C17 1.397(5) .
C12 C13 1.400(5) .
N5 C11 1.500(4) .
N5 C10 1.488(4) 3_655
N5 C6 1.489(4) .
C11 H11A 0.9900 .
C11 H11B 0.9900 .
O29 C28 1.232(5) .
C22 C23 1.405(5) .
C22 C27 1.386(5) .
C9 H9A 0.9900 .
C9 H9B 0.9900 .
C9 C10 1.519(4) .
O20 C18 1.312(4) .
O20 H20 0.841(19) .
C10 N5 1.488(4) 3_655
C10 H10A 0.9900 .
C10 H10B 0.9900 .
O30 C28 1.293(5) .
O30 H30 0.848(19) .
C16 H16 0.9500 .
C16 C17 1.392(5) .
C16 C15 1.396(5) .
C23 H23 0.9500 .
C23 C24 1.379(5) .
C6 H6A 0.9900 .
C6 H6B 0.9900 .
C6 C7 1.517(4) .
C17 H17 0.9500 .
C14 H14 0.9500 .
C14 C15 1.403(5) .
C14 C13 1.375(5) .
C15 C18 1.485(5) .
C25 C24 1.376(5) .
C25 C28 1.506(5) .
C25 C26 1.379(6) .
C7 H7A 0.9900 .
C7 H7B 0.9900 .
C24 H24 0.9500 .
C26 H26 0.9500 .
C26 C27 1.406(6) .
C27 H27 0.9500 .
Ni2 Cl4 2.2608(9) 3_665
Ni2 Cl4 2.2607(9) .
Ni2 Cl4 2.2608(9) 14_565
Ni2 Cl4 2.2608(9) 16_655
C13 H13 0.9500 .

loop_
_geom_hbond_atom_site_label_D
_geom_hbond_atom_site_label_H
_geom_hbond_atom_site_label_A
_geom_hbond_distance_DH
_geom_hbond_distance_HA
_geom_hbond_distance_DA
_geom_hbond_angle_DHA
_geom_hbond_site_symmetry_A
O20 H20 O29 0.841(19) 1.88(2) 2.682(4) 160(5) 3_665
O30 H30 O19 0.848(19) 1.85(2) 2.670(4) 164(5) 1_655

loop_
_geom_torsion_atom_site_label_1
_geom_torsion_atom_site_label_2
_geom_torsion_atom_site_label_3
_geom_torsion_atom_site_label_4
_geom_torsion
_geom_torsion_site_symmetry_1
_geom_torsion_site_symmetry_4
Ni1 N8 C21 C22 -178.5(2) . .
Ni1 N8 C9 C10 23.7(3) . .
Ni1 N8 C7 C6 51.8(3) . .
Ni1 N5 C11 C12 -175.2(2) . .
Ni1 N5 C6 C7 21.9(3) . .
Cl3 Ni1 N8 C21 -14.2(2) . .
Cl3 Ni1 N8 C9 109.22(17) . .
Cl3 Ni1 N8 C7 -135.31(16) . .
Cl3 Ni1 N5 C11 -14.3(2) . .
Cl3 Ni1 N5 C10 -135.21(16) . 3_655
Cl3 Ni1 N5 C6 110.17(18) . .
N8 Ni1 N8 C21 165.8(2) 3_655 .
N8 Ni1 N8 C9 -70.78(17) 3_655 .
N8 Ni1 N8 C7 44.69(16) 3_655 .
N8 Ni1 N5 C11 -119.1(2) . .
N8 Ni1 N5 C11 90.7(2) 3_655 .
N8 Ni1 N5 C10 -30.30(18) 3_655 3_655
N8 Ni1 N5 C10 119.96(18) . 3_655
N8 Ni1 N5 C6 5.3(2) . .
N8 Ni1 N5 C6 -144.9(2) 3_655 .
N8 C21 C22 C23 89.7(4) . .
N8 C21 C22 C27 -90.1(4) . .
N8 C9 C10 N5 -54.9(3) . 3_655
C21 N8 C9 C10 149.1(2) . .
C21 N8 C7 C6 -70.4(3) . .
C21 C22 C23 C24 -178.9(3) . .
C21 C22 C27 C26 178.2(3) . .
N5 Ni1 N8 C21 -119.2(2) 3_655 .
N5 Ni1 N8 C21 90.8(2) . .
N5 Ni1 N8 C9 -145.84(19) . .
N5 Ni1 N8 C9 4.19(19) 3_655 .
N5 Ni1 N8 C7 -30.37(18) . .
N5 Ni1 N8 C7 119.66(18) 3_655 .
N5 Ni1 N5 C11 165.7(2) 3_655 .
N5 Ni1 N5 C10 44.79(16) 3_655 3_655
N5 Ni1 N5 C6 -69.83(18) 3_655 .
N5 C6 C7 N8 -52.2(3) . .
C11 C12 C17 C16 179.3(3) . .
C11 C12 C13 C14 -178.6(3) . .
C11 N5 C6 C7 148.9(3) . .
C22 C23 C24 C25 1.2(5) . .
C9 N8 C21 C22 60.4(4) . .
C9 N8 C7 C6 164.6(3) . .
C10 N5 C11 C12 -62.0(3) 3_655 .
C10 N5 C6 C7 -84.9(3) 3_655 .
C16 C15 C18 O19 175.9(3) . .
C16 C15 C18 O20 -3.3(4) . .
C23 C22 C27 C26 -1.6(5) . .
C6 N5 C11 C12 62.8(4) . .
C17 C12 C11 N5 -94.1(4) . .
C17 C12 C13 C14 2.3(5) . .
C17 C16 C15 C14 1.2(5) . .
C17 C16 C15 C18 -178.8(3) . .
C14 C15 C18 O19 -4.1(5) . .
C14 C15 C18 O20 176.7(3) . .
C15 C16 C17 C12 -0.2(5) . .
C15 C14 C13 C12 -1.3(5) . .
C25 C26 C27 C22 0.2(6) . .
C7 N8 C21 C22 -64.3(4) . .
C7 N8 C9 C10 -84.9(3) . .
C24 C25 C28 O29 -10.3(5) . .
C24 C25 C28 O30 171.4(3) . .
C24 C25 C26 C27 2.0(6) . .
C28 C25 C24 C23 177.0(3) . .
C28 C25 C26 C27 -177.7(3) . .
C26 C25 C24 C23 -2.6(6) . .
C26 C25 C28 O29 169.3(4) . .
C26 C25 C28 O30 -9.0(5) . .
C27 C22 C23 C24 0.9(5) . .
C13 C12 C11 N5 86.7(4) . .
C13 C12 C17 C16 -1.5(5) . .
C13 C14 C15 C16 -0.5(5) . .
C13 C14 C15 C18 179.5(3) . .
